data_1525666
loop_
_publ_author_name
'Belovitskaya, Yu.V.'
'Pekov, I.V.'
'Gobechiya, E.R.'
'Kabalov, Yu.K.'
'Subbotin, V.V.'

_publ_section_title
;
 Crystal structure of calcioburbankite and the characteristic features of
 the burbankite structural type
;
_journal_name_full Kristallografiya
_journal_page_first 1009
_journal_page_last 1013
_journal_volume 46
_journal_year 2001
_chemical_formula_sum 'C5 Ba0.5 Ca1.44 Ce0.78 Na2.67 O15 Sr0.55'
_chemical_name_systematic
;
(Na2.23 Ca0.49 Ce0.09) (Ca0.95 Ce0.69 Sr0.55 Ba0.50 Na0.44) (C O3)5
;
_space_group_IT_number 186
_symmetry_space_group_name_Hall 'P 6c -2c'
_symmetry_space_group_name_H-M 'P 63 m c'
_cell_angle_alpha 90
_cell_angle_beta 90
_cell_angle_gamma 120
_cell_formula_units_Z 2
_cell_length_a 10.4974
_cell_length_b 10.4974
_cell_length_c 6.4309
_cell_volume 613.714
_citation_journal_id_ASTM KRISAJ
_cod_data_source_file Belovitskaya_KRISAJ_2001_1828.cif
_cod_data_source_block C5Ba0.5Ca1.44Ce0.78Na2.67O15Sr0.55
_cod_original_cell_volume 613.7138
_cod_database_code 1525666

loop_
_symmetry_equiv_pos_as_xyz
x,y,z
x-y,x,z+1/2
-y,x-y,z
-x,-y,z+1/2
-x+y,-x,z
y,-x+y,z+1/2
y,x,z+1/2
-x+y,y,z
-x,-x+y,z+1/2
-y,-x,z
x-y,-y,z+1/2
x,x-y,z

loop_
_atom_site_label
_atom_site_type_symbol
_atom_site_fract_x
_atom_site_fract_y
_atom_site_fract_z
_atom_site_occupancy
_atom_site_U_iso_or_equiv
Ba1 Ba+2 0.8406 0.1594 0 0.167 0.0
O3 O-2 0.4037 0.5963 0.476 1 0.0
C1 C+4 0.797 0.203 0.55 1 0.0
C2 C+4 0 0 0.88 1 0.0
Ce2 Ce+3 0.8406 0.1594 0 0.23 0.0
O2 O-2 0.926 0.074 0.344 1 0.0
Sr1 Sr+2 0.8406 0.1594 0 0.183 0.0
Na1 Na+1 0.5241 0.4759 0.317 0.743 0.0
C3 C+4 0.3333 0.6667 0.49 1 0.0
Ca1 Ca+2 0.5241 0.4759 0.317 0.163 0.0
Ce1 Ce+3 0.5241 0.4759 0.317 0.03 0.0
O1 O-2 0.376 0.088 0.633 1 0.0
Na2 Na+1 0.8406 0.1594 0 0.146 0.0
Ca2 Ca+2 0.8406 0.1594 0 0.316 0.0
O4 O-2 0.776 0.224 0.359 1 0.0
